data_7035613
loop_
_publ_author_name
'Qin, Jian-Hua'
'Ma, Bing'
'Liu, Xiao-Fei'
'Lu, Hong-Lin'
'Dong, Xi-Yan'
'Zang, Shuang-Quan'
'Hou, Hongwei'

_publ_section_title
;
 Ionic liquid directed syntheses of water-stable Eu- and
 Tb-organic-frameworks for aqueous-phase detection of nitroaromatic
 explosives.
;
_journal_issue 33
_journal_name_full 'Dalton transactions (Cambridge, England : 2003)'
_journal_page_first 14594
_journal_page_last 14603
_journal_paper_doi 10.1039/c5dt02054a
_journal_volume 44
_journal_year 2015
_chemical_formula_sum 'C27 H17 O7 Tb'
_chemical_formula_weight 612.33
_space_group_crystal_system orthorhombic
_space_group_IT_number 70
_space_group_name_Hall '-F 2uv 2vw'
_space_group_name_H-M_alt 'F d d d'
_symmetry_space_group_name_Hall '-F 2uv 2vw'
_symmetry_space_group_name_H-M 'F d d d :2'
_atom_sites_solution_hydrogens constr
_audit_creation_method SHELXL-2014/7
_audit_update_record
;
2015-06-26 deposited with the CCDC.
2015-07-01 downloaded from the CCDC.
;
_cell_angle_alpha 90
_cell_angle_beta 90
_cell_angle_gamma 90
_cell_formula_units_Z 32
_cell_length_a 22.482(5)
_cell_length_b 28.996(6)
_cell_length_c 29.067(6)
_cell_measurement_reflns_used 9794
_cell_measurement_temperature 293(2)
_cell_measurement_theta_max 27.8764
_cell_measurement_theta_min 1.9840
_cell_volume 18948(7)
_computing_cell_refinement 'Bruker XSCANS'
_computing_data_collection 'Bruker XSCANS'
_computing_data_reduction 'Bruker SHELXTL'
_computing_molecular_graphics 'Bruker SHELXTL'
_computing_publication_material 'Bruker SHELXTL'
_computing_structure_refinement 'SHELXL-2014/7 (Sheldrick, 2014)'
_computing_structure_solution 'Bruker SHELXTL'
_diffrn_ambient_temperature 293(2)
_diffrn_detector_area_resol_mean none
_diffrn_measured_fraction_theta_full 0.978
_diffrn_measured_fraction_theta_max 0.977
_diffrn_measurement_device_type 'Bruker P4'
_diffrn_measurement_method '\w scans'
_diffrn_radiation_type MoK\a
_diffrn_radiation_wavelength 0.71073
_diffrn_reflns_av_R_equivalents 0.0555
_diffrn_reflns_av_unetI/netI 0.0339
_diffrn_reflns_Laue_measured_fraction_full 0.978
_diffrn_reflns_Laue_measured_fraction_max 0.977
_diffrn_reflns_limit_h_max 26
_diffrn_reflns_limit_h_min -27
_diffrn_reflns_limit_k_max 35
_diffrn_reflns_limit_k_min -35
_diffrn_reflns_limit_l_max 34
_diffrn_reflns_limit_l_min -35
_diffrn_reflns_number 37125
_diffrn_reflns_point_group_measured_fraction_full 0.978
_diffrn_reflns_point_group_measured_fraction_max 0.977
_diffrn_reflns_theta_full 25.242
_diffrn_reflns_theta_max 25.496
_diffrn_reflns_theta_min 2.687
_diffrn_standards_decay_% none
_diffrn_standards_interval_count none
_diffrn_standards_interval_time none
_diffrn_standards_number none
_exptl_absorpt_coefficient_mu 3.031
_exptl_absorpt_correction_T_max 1.0000
_exptl_absorpt_correction_T_min 0.8951
_exptl_absorpt_correction_type multi-scan
_exptl_absorpt_process_details sadabs
_exptl_crystal_colour colorless
_exptl_crystal_density_diffrn 1.717
_exptl_crystal_density_meas ?
_exptl_crystal_description block
_exptl_crystal_F_000 9600
_exptl_crystal_size_max 0.280
_exptl_crystal_size_mid 0.260
_exptl_crystal_size_min 0.230
_refine_diff_density_max 2.272
_refine_diff_density_min -1.229
_refine_diff_density_rms 0.159
_refine_ls_extinction_method none
_refine_ls_goodness_of_fit_ref 1.109
_refine_ls_hydrogen_treatment constr
_refine_ls_matrix_type full
_refine_ls_number_parameters 316
_refine_ls_number_reflns 4326
_refine_ls_number_restraints 198
_refine_ls_restrained_S_all 1.120
_refine_ls_R_factor_all 0.0889
_refine_ls_R_factor_gt 0.0816
_refine_ls_shift/su_max 0.003
_refine_ls_shift/su_mean 0.000
_refine_ls_structure_factor_coef Fsqd
_refine_ls_weighting_details 'w=1/[\s^2^(Fo^2^)+(0.2400P)^2^+0.0255P] where P=(Fo^2^+2Fc^2^)/3'
_refine_ls_weighting_scheme calc
_refine_ls_wR_factor_gt 0.2983
_refine_ls_wR_factor_ref 0.3096
_reflns_Friedel_coverage 0.000
_reflns_number_gt 4023
_reflns_number_total 4326
_reflns_threshold_expression 'I > 2\s(I)'
_cod_data_source_file c5dt02054a2.cif
_cod_data_source_block 2
_cod_depositor_comments
;
The following automatic conversions were performed:

'_exptl_crystal_density_meas' value 'none' was changed to '?' - the
value is perceived as not measured.

Automatic conversion script
Id: cif_fix_values 3271 2015-04-21 07:52:19Z andrius 

 Adding full bibliography for 7035612--7035613.cif.
;
_cod_original_cell_volume 18949(7)
_cod_database_code 7035613
_shelx_shelxl_version_number 2014/7
_shelx_space_group_comment
; 
The symmetry employed for this shelxl refinement is uniquely defined 
by the following loop, which should always be used as a source of 
symmetry information in preference to the above space-group names. 
They are only intended as comments. 
;
_shelx_estimated_absorpt_t_min 0.484
_shelx_estimated_absorpt_t_max 0.542

loop_
_space_group_symop_operation_xyz
'x, y, z'
'-x+3/4, -y+3/4, z'
'-x+3/4, y, -z+3/4'
'x, -y+3/4, -z+3/4'
'x, y+1/2, z+1/2'
'-x+3/4, -y+5/4, z+1/2'
'-x+3/4, y+1/2, -z+5/4'
'x, -y+5/4, -z+5/4'
'x+1/2, y, z+1/2'
'-x+5/4, -y+3/4, z+1/2'
'-x+5/4, y, -z+5/4'
'x+1/2, -y+3/4, -z+5/4'
'x+1/2, y+1/2, z'
'-x+5/4, -y+5/4, z'
'-x+5/4, y+1/2, -z+3/4'
'x+1/2, -y+5/4, -z+3/4'
'-x, -y, -z'
'x-3/4, y-3/4, -z'
'x-3/4, -y, z-3/4'
'-x, y-3/4, z-3/4'
'-x, -y+1/2, -z+1/2'
'x-3/4, y-1/4, -z+1/2'
'x-3/4, -y+1/2, z-1/4'
'-x, y-1/4, z-1/4'
'-x+1/2, -y, -z+1/2'
'x-1/4, y-3/4, -z+1/2'
'x-1/4, -y, z-1/4'
'-x+1/2, y-3/4, z-1/4'
'-x+1/2, -y+1/2, -z'
'x-1/4, y-1/4, -z'
'x-1/4, -y+1/2, z-3/4'
'-x+1/2, y-1/4, z-3/4'

loop_
_atom_site_label
_atom_site_type_symbol
_atom_site_fract_x
_atom_site_fract_y
_atom_site_fract_z
_atom_site_U_iso_or_equiv
_atom_site_adp_type
_atom_site_occupancy
_atom_site_site_symmetry_order
_atom_site_calc_flag
_atom_site_refinement_flags_posn
_atom_site_refinement_flags_adp
Tb1 Tb 1.05545(2) 1.04864(2) 0.52687(2) 0.05139(17) Uani 1 1 d . U
O1 O 1.0679(3) 0.9937(3) 0.5854(3) 0.0772(19) Uani 1 1 d . U
O2 O 0.9981(3) 0.9633(3) 0.5417(2) 0.0694(18) Uani 1 1 d . U
O3 O 0.6551(3) 0.6816(3) 0.7161(3) 0.085(2) Uani 1 1 d D U
O4 O 0.7031(3) 0.6214(2) 0.7508(3) 0.0707(17) Uani 1 1 d . U
O5 O 1.1459(3) 0.7564(3) 0.9835(2) 0.0828(19) Uani 1 1 d . U
O6 O 1.2090(4) 0.8069(3) 0.9490(3) 0.084(2) Uani 1 1 d . U
O7 O 1.0610(3) 1.0968(3) 0.5962(3) 0.129(4) Uani 1 1 d . U
H1W H 1.0812 1.0783 0.6123 0.194 Uiso 1 1 d R U
H2W H 1.0787 1.1205 0.5870 0.194 Uiso 1 1 d R U
C1 C 1.0284(5) 0.9637(4) 0.5778(3) 0.064(3) Uani 1 1 d . .
C2 C 1.0151(4) 0.9294(3) 0.6148(3) 0.057(2) Uani 1 1 d . .
C3 C 0.9697(5) 0.8954(4) 0.6112(3) 0.082(3) Uani 1 1 d . .
H3 H 0.9491 0.8924 0.5836 0.098 Uiso 1 1 calc R U
C4 C 0.9567(5) 0.8690(4) 0.6448(3) 0.083(3) Uani 1 1 d . .
H4 H 0.9229 0.8508 0.6423 0.100 Uiso 1 1 calc R U
C5 C 0.9904(4) 0.8659(3) 0.6852(3) 0.058(2) Uani 1 1 d . .
C6 C 1.0373(5) 0.8967(4) 0.6884(3) 0.083(3) Uani 1 1 d . .
H6 H 1.0610 0.8968 0.7146 0.100 Uiso 1 1 calc R U
C7 C 1.0491(4) 0.9267(4) 0.6538(3) 0.061(2) Uani 1 1 d . .
H7 H 1.0816 0.9464 0.6568 0.073 Uiso 1 1 calc R U
C8 C 0.9741(4) 0.8341(4) 0.7249(3) 0.068(3) Uani 1 1 d . .
C9 C 0.9240(5) 0.8080(4) 0.7232(3) 0.081(3) Uani 1 1 d . .
H9 H 0.8996 0.8106 0.6975 0.097 Uiso 1 1 calc R U
C10 C 0.9072(5) 0.7773(4) 0.7583(4) 0.078(3) Uani 1 1 d . .
C11 C 0.9464(5) 0.7754(4) 0.7954(4) 0.095(4) Uani 1 1 d . .
H11 H 0.9385 0.7543 0.8187 0.114 Uiso 1 1 calc R U
C12 C 0.9958(6) 0.8024(4) 0.7994(5) 0.091(4) Uani 1 1 d . .
C13 C 1.0092(4) 0.8321(3) 0.7643(3) 0.066(3) Uani 1 1 d . .
H13 H 1.0422 0.8512 0.7668 0.080 Uiso 1 1 calc R U
C14 C 1.0373(6) 0.7986(4) 0.8395(4) 0.086(2) Uani 1 1 d . U
C15 C 1.0256(6) 0.7714(5) 0.8768(4) 0.097(2) Uani 1 1 d . U
H15 H 0.9932 0.7515 0.8759 0.117 Uiso 1 1 calc R U
C16 C 1.0600(6) 0.7728(5) 0.9154(5) 0.098(2) Uani 1 1 d . U
H16 H 1.0445 0.7622 0.9431 0.118 Uiso 1 1 calc R U
C17 C 1.1173(6) 0.7893(4) 0.9142(4) 0.0861(19) Uani 1 1 d . U
C18 C 1.1336(6) 0.8104(4) 0.8743(5) 0.094(2) Uani 1 1 d . U
H18 H 1.1718 0.8220 0.8707 0.113 Uiso 1 1 calc R U
C19 C 1.0932(5) 0.8141(4) 0.8399(4) 0.091(2) Uani 1 1 d . U
H19 H 1.1060 0.8292 0.8135 0.109 Uiso 1 1 calc R U
C20 C 1.1589(5) 0.7836(5) 0.9529(4) 0.0836(19) Uani 1 1 d . U
C21 C 0.8525(5) 0.7481(4) 0.7556(4) 0.080(3) Uani 1 1 d . .
C22 C 0.8058(5) 0.7623(4) 0.7290(5) 0.089(4) Uani 1 1 d . .
H22 H 0.8074 0.7910 0.7147 0.107 Uiso 1 1 calc R U
C23 C 0.7559(5) 0.7344(4) 0.7230(4) 0.084(4) Uani 1 1 d . .
H23 H 0.7240 0.7446 0.7054 0.101 Uiso 1 1 calc R U
C24 C 0.7543(4) 0.6929(3) 0.7428(5) 0.070(3) Uani 1 1 d . .
C25 C 0.7998(4) 0.6792(4) 0.7714(4) 0.073(3) Uani 1 1 d . .
H25 H 0.7967 0.6515 0.7874 0.088 Uiso 1 1 calc R U
C26 C 0.8492(6) 0.7059(4) 0.7766(4) 0.093(4) Uani 1 1 d . .
H26 H 0.8807 0.6954 0.7944 0.112 Uiso 1 1 calc R U
C27 C 0.7007(5) 0.6632(4) 0.7363(5) 0.074(2) Uani 1 1 d . U

loop_
_atom_site_aniso_label
_atom_site_aniso_U_11
_atom_site_aniso_U_22
_atom_site_aniso_U_33
_atom_site_aniso_U_23
_atom_site_aniso_U_13
_atom_site_aniso_U_12
Tb1 0.0413(3) 0.0685(3) 0.0444(3) 0.01137(17) 0.00279(16) -0.00519(17)
O1 0.063(4) 0.093(4) 0.076(4) 0.029(3) -0.012(3) -0.016(3)
O2 0.073(4) 0.090(4) 0.045(3) 0.014(3) -0.014(3) 0.000(3)
O3 0.060(3) 0.077(4) 0.119(4) 0.016(3) -0.012(3) -0.006(3)
O4 0.062(3) 0.058(3) 0.092(4) 0.004(3) -0.011(3) -0.010(3)
O5 0.062(4) 0.110(4) 0.076(3) 0.022(3) -0.010(3) -0.001(3)
O6 0.068(3) 0.105(4) 0.079(4) 0.012(3) -0.018(3) -0.009(3)
O7 0.160(9) 0.127(5) 0.101(6) -0.030(5) 0.003(6) -0.039(6)
C1 0.076(6) 0.080(6) 0.037(4) 0.027(4) 0.001(4) 0.015(5)
C2 0.044(4) 0.075(5) 0.051(4) 0.018(4) 0.005(4) 0.004(4)
C3 0.073(6) 0.143(10) 0.030(4) 0.022(5) -0.020(4) -0.019(6)
C4 0.076(6) 0.110(8) 0.063(6) -0.008(6) -0.024(5) -0.020(6)
C5 0.042(4) 0.067(5) 0.064(5) 0.015(4) -0.005(4) -0.021(4)
C6 0.060(5) 0.119(8) 0.071(6) 0.042(5) -0.037(4) -0.030(5)
C7 0.055(5) 0.072(6) 0.055(5) 0.017(5) -0.006(4) -0.013(4)
C8 0.057(5) 0.083(6) 0.064(6) 0.007(5) -0.013(4) -0.030(5)
C9 0.055(5) 0.115(8) 0.072(6) 0.033(5) -0.030(4) -0.037(5)
C10 0.063(6) 0.102(7) 0.068(5) 0.038(5) -0.015(5) -0.038(5)
C11 0.083(7) 0.098(7) 0.104(8) 0.047(6) -0.032(6) -0.050(5)
C12 0.065(6) 0.106(8) 0.103(8) 0.049(6) -0.030(6) -0.021(6)
C13 0.063(5) 0.076(5) 0.061(5) 0.033(4) -0.024(4) -0.033(4)
C14 0.080(4) 0.100(4) 0.079(4) 0.025(3) -0.012(4) -0.023(4)
C15 0.089(4) 0.110(4) 0.093(4) 0.036(4) -0.013(3) -0.025(4)
C16 0.086(4) 0.113(5) 0.095(4) 0.032(4) -0.018(3) -0.014(4)
C17 0.076(3) 0.100(4) 0.082(3) 0.020(3) -0.015(3) -0.006(3)
C18 0.084(4) 0.115(4) 0.084(4) 0.016(4) -0.014(3) -0.016(4)
C19 0.085(4) 0.109(4) 0.079(4) 0.019(4) -0.013(3) -0.026(4)
C20 0.068(3) 0.102(4) 0.081(3) 0.016(3) -0.007(3) -0.001(3)
C21 0.066(6) 0.079(6) 0.096(7) 0.026(6) -0.025(5) -0.022(5)
C22 0.078(7) 0.069(6) 0.120(9) 0.038(6) -0.019(6) -0.028(5)
C23 0.061(6) 0.064(6) 0.127(10) 0.029(6) -0.009(6) -0.021(5)
C24 0.036(5) 0.061(5) 0.115(8) 0.018(6) 0.002(5) -0.011(4)
C25 0.054(6) 0.085(7) 0.079(7) 0.024(5) -0.004(5) -0.012(5)
C26 0.072(7) 0.112(9) 0.096(8) 0.043(6) -0.043(5) -0.033(6)
C27 0.061(4) 0.061(4) 0.099(4) 0.006(4) -0.011(3) -0.007(3)

loop_
_atom_type_symbol
_atom_type_description
_atom_type_scat_dispersion_real
_atom_type_scat_dispersion_imag
_atom_type_scat_source
C C 0.0033 0.0016 'International Tables Vol C Tables 4.2.6.8 and 6.1.1.4'
H H 0.0000 0.0000 'International Tables Vol C Tables 4.2.6.8 and 6.1.1.4'
O O 0.0106 0.0060 'International Tables Vol C Tables 4.2.6.8 and 6.1.1.4'
Tb Tb -0.1723 4.1537 'International Tables Vol C Tables 4.2.6.8 and 6.1.1.4'

loop_
_geom_angle_atom_site_label_1
_geom_angle_atom_site_label_2
_geom_angle_atom_site_label_3
_geom_angle
_geom_angle_site_symmetry_1
_geom_angle_site_symmetry_3
O4 Tb1 O6 86.0(3) 7_655 26_566
O4 Tb1 O5 119.3(3) 7_655 10_664
O6 Tb1 O5 133.5(3) 26_566 10_664
O4 Tb1 O3 83.3(3) 7_655 12_565
O6 Tb1 O3 149.4(3) 26_566 12_565
O5 Tb1 O3 76.2(3) 10_664 12_565
O4 Tb1 O1 154.1(3) 7_655 .
O6 Tb1 O1 87.9(3) 26_566 .
O5 Tb1 O1 82.5(3) 10_664 .
O3 Tb1 O1 89.3(3) 12_565 .
O4 Tb1 O2 78.1(3) 7_655 17_776
O6 Tb1 O2 77.9(3) 26_566 17_776
O5 Tb1 O2 71.2(3) 10_664 17_776
O3 Tb1 O2 127.2(3) 12_565 17_776
O1 Tb1 O2 125.1(3) . 17_776
O4 Tb1 O7 76.4(3) 7_655 .
O6 Tb1 O7 74.8(3) 26_566 .
O5 Tb1 O7 144.8(3) 10_664 .
O3 Tb1 O7 74.8(3) 12_565 .
O1 Tb1 O7 77.6(3) . .
O2 Tb1 O7 143.6(3) 17_776 .
O4 Tb1 O2 146.3(2) 7_655 .
O6 Tb1 O2 67.2(3) 26_566 .
O5 Tb1 O2 72.2(2) 10_664 .
O3 Tb1 O2 130.1(2) 12_565 .
O1 Tb1 O2 49.4(2) . .
O2 Tb1 O2 76.5(2) 17_776 .
O7 Tb1 O2 113.4(2) . .
O4 Tb1 C1 160.4(3) 7_655 .
O6 Tb1 C1 74.8(3) 26_566 .
O5 Tb1 C1 78.1(3) 10_664 .
O3 Tb1 C1 111.2(3) 12_565 .
O1 Tb1 C1 24.6(3) . .
O2 Tb1 C1 101.4(3) 17_776 .
O7 Tb1 C1 94.3(3) . .
O2 Tb1 C1 25.0(2) . .
C1 O1 Tb1 104.9(6) . .
C1 O2 Tb1 171.7(7) . 17_776
C1 O2 Tb1 82.7(6) . .
Tb1 O2 Tb1 103.5(2) 17_776 .
C27 O3 Tb1 145.6(8) . 12_465
C27 O4 Tb1 139.3(8) . 7_645
C20 O5 Tb1 136.9(8) . 10_665
C20 O6 Tb1 136.7(8) . 22_656
Tb1 O7 H1W 96.9 . .
Tb1 O7 H2W 103.3 . .
H1W O7 H2W 116.2 . .
O2 C1 O1 122.3(8) . .
O2 C1 C2 119.3(10) . .
O1 C1 C2 118.2(8) . .
O2 C1 Tb1 72.4(5) . .
O1 C1 Tb1 50.5(5) . .
C2 C1 Tb1 164.0(7) . .
C7 C2 C3 115.1(8) . .
C7 C2 C1 121.5(9) . .
C3 C2 C1 123.3(8) . .
C4 C3 C2 121.5(9) . .
C4 C3 H3 119.3 . .
C2 C3 H3 119.3 . .
C3 C4 C5 124.0(10) . .
C3 C4 H4 118.0 . .
C5 C4 H4 118.0 . .
C6 C5 C4 115.1(8) . .
C6 C5 C8 121.6(8) . .
C4 C5 C8 123.1(8) . .
C7 C6 C5 121.0(9) . .
C7 C6 H6 119.5 . .
C5 C6 H6 119.5 . .
C6 C7 C2 122.7(9) . .
C6 C7 H7 118.7 . .
C2 C7 H7 118.7 . .
C9 C8 C13 118.5(9) . .
C9 C8 C5 120.6(8) . .
C13 C8 C5 120.8(8) . .
C8 C9 C10 123.3(9) . .
C8 C9 H9 118.3 . .
C10 C9 H9 118.3 . .
C11 C10 C9 114.6(9) . .
C11 C10 C21 122.5(9) . .
C9 C10 C21 122.9(9) . .
C12 C11 C10 123.9(11) . .
C12 C11 H11 118.1 . .
C10 C11 H11 118.1 . .
C11 C12 C13 118.5(11) . .
C11 C12 C14 122.1(10) . .
C13 C12 C14 119.4(10) . .
C12 C13 C8 121.0(9) . .
C12 C13 H13 119.5 . .
C8 C13 H13 119.5 . .
C19 C14 C15 111.7(11) . .
C19 C14 C12 124.6(11) . .
C15 C14 C12 122.7(11) . .
C16 C15 C14 121.8(12) . .
C16 C15 H15 119.1 . .
C14 C15 H15 119.1 . .
C15 C16 C17 121.4(13) . .
C15 C16 H16 119.3 . .
C17 C16 H16 119.3 . .
C18 C17 C16 115.5(12) . .
C18 C17 C20 122.1(13) . .
C16 C17 C20 122.4(11) . .
C19 C18 C17 119.0(13) . .
C19 C18 H18 120.5 . .
C17 C18 H18 120.5 . .
C14 C19 C18 127.6(12) . .
C14 C19 H19 116.2 . .
C18 C19 H19 116.2 . .
O5 C20 O6 126.6(11) . .
O5 C20 C17 118.5(11) . .
O6 C20 C17 114.7(11) . .
C22 C21 C26 118.5(10) . .
C22 C21 C10 119.4(10) . .
C26 C21 C10 122.0(10) . .
C21 C22 C23 121.0(11) . .
C21 C22 H22 119.5 . .
C23 C22 H22 119.5 . .
C24 C23 C22 119.4(11) . .
C24 C23 H23 120.3 . .
C22 C23 H23 120.3 . .
C23 C24 C25 120.1(10) . .
C23 C24 C27 119.2(10) . .
C25 C24 C27 120.6(10) . .
C26 C25 C24 120.5(11) . .
C26 C25 H25 119.7 . .
C24 C25 H25 119.7 . .
C25 C26 C21 120.3(11) . .
C25 C26 H26 119.9 . .
C21 C26 H26 119.9 . .
O4 C27 O3 124.9(9) . .
O4 C27 C24 118.0(9) . .
O3 C27 C24 117.2(10) . .

loop_
_geom_bond_atom_site_label_1
_geom_bond_atom_site_label_2
_geom_bond_distance
_geom_bond_site_symmetry_2
Tb1 O4 2.267(7) 7_655
Tb1 O6 2.292(8) 26_566
Tb1 O5 2.309(7) 10_664
Tb1 O3 2.320(8) 12_565
Tb1 O1 2.346(7) .
Tb1 O2 2.355(6) 17_776
Tb1 O7 2.455(7) .
Tb1 O2 2.822(7) .
Tb1 C1 2.937(10) .
O1 C1 1.263(13) .
O2 C1 1.250(11) .
O2 Tb1 2.355(6) 17_776
O3 C27 1.297(13) .
O3 Tb1 2.321(8) 12_465
O4 C27 1.282(13) .
O4 Tb1 2.267(7) 7_645
O5 C20 1.224(14) .
O5 Tb1 2.309(7) 10_665
O6 C20 1.320(15) .
O6 Tb1 2.292(8) 22_656
O7 H1W 0.8442 .
O7 H2W 0.8378 .
C1 C2 1.496(12) .
C2 C7 1.369(12) .
C2 C3 1.423(15) .
C3 C4 1.274(14) .
C3 H3 0.9300 .
C4 C5 1.402(13) .
C4 H4 0.9300 .
C5 C6 1.385(12) .
C5 C8 1.522(13) .
C6 C7 1.355(13) .
C6 H6 0.9300 .
C7 H7 0.9300 .
C8 C9 1.357(14) .
C8 C13 1.390(12) .
C9 C10 1.405(14) .
C9 H9 0.9300 .
C10 C11 1.394(14) .
C10 C21 1.494(14) .
C11 C12 1.364(15) .
C11 H11 0.9300 .
C12 C13 1.368(14) .
C12 C14 1.499(17) .
C13 H13 0.9300 .
C14 C19 1.335(17) .
C14 C15 1.365(16) .
C15 C16 1.363(16) .
C15 H15 0.9300 .
C16 C17 1.375(19) .
C16 H16 0.9300 .
C17 C18 1.361(18) .
C17 C20 1.472(17) .
C18 C19 1.353(17) .
C18 H18 0.9300 .
C19 H19 0.9300 .
C21 C22 1.367(16) .
C21 C26 1.369(15) .
C22 C23 1.395(16) .
C22 H22 0.9300 .
C23 C24 1.332(15) .
C23 H23 0.9300 .
C24 C25 1.376(15) .
C24 C27 1.496(14) .
C25 C26 1.361(16) .
C25 H25 0.9300 .
C26 H26 0.9300 .

loop_
_geom_torsion_atom_site_label_1
_geom_torsion_atom_site_label_2
_geom_torsion_atom_site_label_3
_geom_torsion_atom_site_label_4
_geom_torsion
_geom_torsion_site_symmetry_1
Tb1 O2 C1 O1 -7.7(10) .
Tb1 O2 C1 C2 168.1(9) .
Tb1 O1 C1 O2 9.6(12) .
Tb1 O1 C1 C2 -166.3(7) .
O2 C1 C2 C7 176.4(9) .
O1 C1 C2 C7 -7.6(15) .
Tb1 C1 C2 C7 -49(3) .
O2 C1 C2 C3 0.9(15) .
O1 C1 C2 C3 176.9(10) .
Tb1 C1 C2 C3 135(2) .
C7 C2 C3 C4 9.6(17) .
C1 C2 C3 C4 -174.7(11) .
C2 C3 C4 C5 -10(2) .
C3 C4 C5 C6 5.3(18) .
C3 C4 C5 C8 -180.0(12) .
C4 C5 C6 C7 -1.1(16) .
C8 C5 C6 C7 -175.9(10) .
C5 C6 C7 C2 1.8(17) .
C3 C2 C7 C6 -5.6(15) .
C1 C2 C7 C6 178.6(10) .
C6 C5 C8 C9 172.4(11) .
C4 C5 C8 C9 -2.0(17) .
C6 C5 C8 C13 -5.8(16) .
C4 C5 C8 C13 179.7(11) .
C13 C8 C9 C10 -3.1(19) .
C5 C8 C9 C10 178.6(11) .
C8 C9 C10 C11 -0.5(19) .
C8 C9 C10 C21 -178.9(12) .
C9 C10 C11 C12 3(2) .
C21 C10 C11 C12 -178.1(13) .
C10 C11 C12 C13 -3(2) .
C10 C11 C12 C14 -179.0(13) .
C11 C12 C13 C8 -1.2(19) .
C14 C12 C13 C8 175.2(11) .
C9 C8 C13 C12 4.0(17) .
C5 C8 C13 C12 -177.7(11) .
C11 C12 C14 C19 160.8(14) .
C13 C12 C14 C19 -15(2) .
C11 C12 C14 C15 -7(2) .
C13 C12 C14 C15 176.8(13) .
C19 C14 C15 C16 19(2) .
C12 C14 C15 C16 -171.7(14) .
C14 C15 C16 C17 -21(2) .
C15 C16 C17 C18 9(2) .
C15 C16 C17 C20 -168.8(14) .
C16 C17 C18 C19 1(2) .
C20 C17 C18 C19 179.4(12) .
C15 C14 C19 C18 -9(2) .
C12 C14 C19 C18 -177.5(14) .
C17 C18 C19 C14 -1(2) .
Tb1 O5 C20 O6 -37(2) 10_665
Tb1 O5 C20 C17 138.2(10) 10_665
Tb1 O6 C20 O5 25(2) 22_656
Tb1 O6 C20 C17 -150.5(9) 22_656
C18 C17 C20 O5 -164.9(13) .
C16 C17 C20 O5 13(2) .
C18 C17 C20 O6 10.9(19) .
C16 C17 C20 O6 -170.9(13) .
C11 C10 C21 C22 156.1(14) .
C9 C10 C21 C22 -25.6(19) .
C11 C10 C21 C26 -28(2) .
C9 C10 C21 C26 149.8(13) .
C26 C21 C22 C23 0(2) .
C10 C21 C22 C23 175.2(12) .
C21 C22 C23 C24 -1(2) .
C22 C23 C24 C25 4.5(19) .
C22 C23 C24 C27 179.9(12) .
C23 C24 C25 C26 -6.0(19) .
C27 C24 C25 C26 178.6(12) .
C24 C25 C26 C21 4(2) .
C22 C21 C26 C25 -1(2) .
C10 C21 C26 C25 -176.6(12) .
Tb1 O4 C27 O3 59.0(17) 7_645
Tb1 O4 C27 C24 -120.8(11) 7_645
Tb1 O3 C27 O4 61(2) 12_465
Tb1 O3 C27 C24 -119.6(12) 12_465
C23 C24 C27 O4 171.7(12) .
C25 C24 C27 O4 -12.9(18) .
C23 C24 C27 O3 -8.1(18) .
C25 C24 C27 O3 167.3(12) .
